data_2234203
loop_
_publ_author_name
'Schell, Adam C.'
'Parvez, Masood'
'Jalilehvand, Farideh'

_publ_section_title
;
 Redetermination of (<small>D</small>-penicillaminato)lead(II)
;
_journal_coeditor_code HB6608
_journal_issue 4
_journal_name_full 'Acta Crystallographica Section E'
_journal_page_first m489
_journal_page_last m490
_journal_paper_doi 10.1107/S1600536812011877
_journal_volume 68
_journal_year 2012
_chemical_formula_iupac '[Pb (C5 H9 N O2 S)]'
_chemical_formula_moiety 'C5 H9 N O2 Pb S'
_chemical_formula_sum 'C5 H9 N O2 Pb S'
_chemical_formula_weight 354.38
_chemical_name_common (D-penicillaminato)lead(II)
_chemical_name_systematic
;
<i>catena</i>-poly[(\m-2-amino-3-methyl-3-sulfidobutanoato)lead(II)]
;
_space_group_IT_number 4
_symmetry_cell_setting monoclinic
_symmetry_space_group_name_Hall 'P 2yb'
_symmetry_space_group_name_H-M 'P 1 21 1'
_atom_sites_solution_hydrogens geom
_atom_sites_solution_primary direct
_atom_sites_solution_secondary difmap
_cell_angle_alpha 90.00
_cell_angle_beta 107.72(2)
_cell_angle_gamma 90.00
_cell_formula_units_Z 2
_cell_length_a 6.251(4)
_cell_length_b 6.179(3)
_cell_length_c 10.259(6)
_cell_measurement_reflns_used 2175
_cell_measurement_temperature 123(2)
_cell_measurement_theta_max 30.0
_cell_measurement_theta_min 3.4
_cell_volume 377.5(4)
_computing_cell_refinement 'DENZO (Otwinowski & Minor, 1997)'
_computing_data_collection 'COLLECT (Hooft, 1998)'
_computing_data_reduction 'SCALEPACK (Otwinowski & Minor, 1997)'
_computing_molecular_graphics 'ORTEP-3 for Windows (Farrugia, 1997)'
_computing_publication_material 'SHELXL97 (Sheldrick, 2008)'
_computing_structure_refinement 'SHELXL97 (Sheldrick, 2008)'
_computing_structure_solution 'SHELXS97 (Sheldrick, 2008)'
_diffrn_ambient_temperature 123(2)
_diffrn_measured_fraction_theta_full 0.995
_diffrn_measured_fraction_theta_max 0.994
_diffrn_measurement_device_type 'Nonius KappaCCD'
_diffrn_measurement_method '\w and \f scans'
_diffrn_radiation_monochromator graphite
_diffrn_radiation_source 'fine-focus sealed tube'
_diffrn_radiation_type MoK\a
_diffrn_radiation_wavelength 0.71073
_diffrn_reflns_av_R_equivalents 0.0000
_diffrn_reflns_av_sigmaI/netI 0.0335
_diffrn_reflns_limit_h_max 8
_diffrn_reflns_limit_h_min -8
_diffrn_reflns_limit_k_max 8
_diffrn_reflns_limit_k_min -8
_diffrn_reflns_limit_l_max 14
_diffrn_reflns_limit_l_min -14
_diffrn_reflns_number 6589
_diffrn_reflns_theta_full 25.00
_diffrn_reflns_theta_max 30.0
_diffrn_reflns_theta_min 3.4
_diffrn_standards_number 0
_exptl_absorpt_coefficient_mu 22.562
_exptl_absorpt_correction_T_max 0.6611
_exptl_absorpt_correction_T_min 0.3446
_exptl_absorpt_correction_type multi-scan
_exptl_absorpt_process_details '(<i>SORTAV</i>; Blessing, 1997)'
_exptl_crystal_colour Colorless
_exptl_crystal_density_diffrn 3.118
_exptl_crystal_density_method 'not measured'
_exptl_crystal_description Plate
_exptl_crystal_F_000 320
_exptl_crystal_size_max 0.06
_exptl_crystal_size_mid 0.05
_exptl_crystal_size_min 0.02
_refine_diff_density_max 2.758
_refine_diff_density_min -3.166
_refine_ls_abs_structure_details 'Flack (1983), 966 Friedel pairs'
_refine_ls_abs_structure_Flack 0.03(2)
_refine_ls_extinction_method none
_refine_ls_goodness_of_fit_ref 1.093
_refine_ls_hydrogen_treatment constr
_refine_ls_matrix_type full
_refine_ls_number_parameters 93
_refine_ls_number_reflns 2157
_refine_ls_number_restraints 1
_refine_ls_restrained_S_all 1.093
_refine_ls_R_factor_all 0.0363
_refine_ls_R_factor_gt 0.0323
_refine_ls_shift/su_max 0.000
_refine_ls_shift/su_mean 0.000
_refine_ls_structure_factor_coef Fsqd
_refine_ls_weighting_details 'calc w=1/[\s^2^(Fo^2^)+(0.0541P)^2^+1.7279P] where P=(Fo^2^+2Fc^2^)/3'
_refine_ls_weighting_scheme calc
_refine_ls_wR_factor_gt 0.0816
_refine_ls_wR_factor_ref 0.0846
_reflns_number_gt 2027
_reflns_number_total 2157
_reflns_threshold_expression I>2\s(I)
_cod_data_source_file hb6608.cif
_cod_data_source_block I
_cod_original_sg_symbol_H-M 'P 21'
_cod_database_code 2234203
_cod_database_fobs_code 2234203

loop_
_symmetry_equiv_pos_as_xyz
'x, y, z'
'-x, y+1/2, -z'

loop_
_atom_site_type_symbol
_atom_site_label
_atom_site_fract_x
_atom_site_fract_y
_atom_site_fract_z
_atom_site_U_iso_or_equiv
_atom_site_adp_type
_atom_site_calc_flag
_atom_site_refinement_flags
_atom_site_occupancy
_atom_site_symmetry_multiplicity
Pb Pb1 0.70681(4) 0.20419(12) 0.44819(2) 0.01059(9) Uani d . 1 1
S S1 0.4620(3) 0.2363(4) 0.6251(2) 0.0123(5) Uani d . 1 1
O O1 0.9300(11) 0.4969(11) 0.5855(7) 0.0145(13) Uani d . 1 1
O O2 1.0202(11) 0.6382(11) 0.7971(7) 0.0162(13) Uani d . 1 1
N N1 0.9562(13) 0.0937(13) 0.6716(9) 0.0152(16) Uani d . 1 1
H H1A 0.9180 -0.0416 0.6949 0.018 Uiso calc R 1 1
H H1B 1.1032 0.0912 0.6715 0.018 Uiso calc R 1 1
C C1 0.6876(13) 0.2355(15) 0.7921(9) 0.0103(18) Uani d . 1 1
C C2 0.9226(13) 0.2620(12) 0.7695(9) 0.0091(16) Uani d . 1 1
H H2 1.0399 0.2389 0.8596 0.011 Uiso calc R 1 1
C C3 0.9615(14) 0.4861(15) 0.7162(9) 0.0106(16) Uani d . 1 1
C C4 0.645(2) 0.410(2) 0.8842(13) 0.014(2) Uani d . 1 1
H H4A 0.7584 0.3999 0.9743 0.017 Uiso calc R 1 1
H H4B 0.4954 0.3902 0.8940 0.017 Uiso calc R 1 1
H H4C 0.6544 0.5519 0.8441 0.017 Uiso calc R 1 1
C C5 0.680(2) 0.016(2) 0.8594(14) 0.018(2) Uani d . 1 1
H H5A 0.8064 0.0049 0.9436 0.021 Uiso calc R 1 1
H H5B 0.6895 -0.0998 0.7964 0.021 Uiso calc R 1 1
H H5C 0.5384 0.0031 0.8816 0.021 Uiso calc R 1 1

loop_
_atom_site_aniso_label
_atom_site_aniso_U_11
_atom_site_aniso_U_22
_atom_site_aniso_U_33
_atom_site_aniso_U_12
_atom_site_aniso_U_13
_atom_site_aniso_U_23
Pb1 0.00940(13) 0.01069(14) 0.01203(14) 0.0004(2) 0.00381(9) 0.0000(2)
S1 0.0067(7) 0.0167(15) 0.0139(8) 0.0002(8) 0.0039(6) -0.0002(9)
O1 0.013(3) 0.016(3) 0.015(3) -0.001(2) 0.005(2) 0.002(3)
O2 0.021(3) 0.012(3) 0.016(3) -0.005(2) 0.006(3) -0.002(2)
N1 0.011(3) 0.011(4) 0.025(4) 0.003(3) 0.008(3) 0.001(3)
C1 0.012(3) 0.008(5) 0.012(3) 0.001(3) 0.005(3) 0.005(3)
C2 0.004(3) 0.010(4) 0.011(4) 0.000(2) -0.001(3) -0.006(3)
C3 0.003(3) 0.014(4) 0.015(4) 0.000(3) 0.002(3) 0.003(3)
C4 0.015(5) 0.016(5) 0.014(5) -0.002(4) 0.009(4) -0.006(4)
C5 0.017(5) 0.015(5) 0.025(6) -0.002(4) 0.011(4) -0.003(4)

loop_
_atom_type_symbol
_atom_type_description
_atom_type_scat_dispersion_real
_atom_type_scat_dispersion_imag
_atom_type_scat_source
C C 0.0033 0.0016 'International Tables Vol C Tables 4.2.6.8 and 6.1.1.4'
H H 0.0000 0.0000 'International Tables Vol C Tables 4.2.6.8 and 6.1.1.4'
N N 0.0061 0.0033 'International Tables Vol C Tables 4.2.6.8 and 6.1.1.4'
O O 0.0106 0.0060 'International Tables Vol C Tables 4.2.6.8 and 6.1.1.4'
Pb Pb -3.3944 10.1111 'International Tables Vol C Tables 4.2.6.8 and 6.1.1.4'
S S 0.1246 0.1234 'International Tables Vol C Tables 4.2.6.8 and 6.1.1.4'

loop_
_geom_angle_atom_site_label_1
_geom_angle_atom_site_label_2
_geom_angle_atom_site_label_3
_geom_angle_site_symmetry_1
_geom_angle_site_symmetry_3
_geom_angle
N1 Pb1 O1 . . 65.0(3)
N1 Pb1 S1 . . 73.8(2)
O1 Pb1 S1 . . 84.25(17)
N1 Pb1 O1 . 2_746 70.7(2)
O1 Pb1 O1 . 2_746 93.98(13)
S1 Pb1 O1 . 2_746 141.45(16)
N1 Pb1 S1 . 2_646 92.28(19)
O1 Pb1 S1 . 2_646 157.30(16)
S1 Pb1 S1 . 2_646 90.61(6)
O1 Pb1 S1 2_746 2_646 76.40(15)
C1 S1 Pb1 . . 101.1(3)
C1 S1 Pb1 . 2_656 109.5(3)
Pb1 S1 Pb1 . 2_656 97.24(7)
C3 O1 Pb1 . . 115.9(6)
C3 O1 Pb1 . 2_756 106.6(5)
Pb1 O1 Pb1 . 2_756 128.8(3)
C2 N1 Pb1 . . 104.7(5)
C2 N1 H1A . . 110.8
Pb1 N1 H1A . . 110.8
C2 N1 H1B . . 110.8
Pb1 N1 H1B . . 110.8
H1A N1 H1B . . 108.9
C4 C1 C5 . . 108.3(8)
C4 C1 C2 . . 111.7(8)
C5 C1 C2 . . 108.7(8)
C4 C1 S1 . . 110.3(7)
C5 C1 S1 . . 107.4(7)
C2 C1 S1 . . 110.3(6)
N1 C2 C3 . . 108.5(7)
N1 C2 C1 . . 110.8(7)
C3 C2 C1 . . 113.9(7)
N1 C2 H2 . . 107.8
C3 C2 H2 . . 107.8
C1 C2 H2 . . 107.8
O2 C3 O1 . . 125.2(9)
O2 C3 C2 . . 119.7(8)
O1 C3 C2 . . 115.1(8)
C1 C4 H4A . . 109.5
C1 C4 H4B . . 109.5
H4A C4 H4B . . 109.5
C1 C4 H4C . . 109.5
H4A C4 H4C . . 109.5
H4B C4 H4C . . 109.5
C1 C5 H5A . . 109.5
C1 C5 H5B . . 109.5
H5A C5 H5B . . 109.5
C1 C5 H5C . . 109.5
H5A C5 H5C . . 109.5
H5B C5 H5C . . 109.5

loop_
_geom_bond_atom_site_label_1
_geom_bond_atom_site_label_2
_geom_bond_site_symmetry_2
_geom_bond_distance
_geom_bond_publ_flag
Pb1 N1 . 2.444(9) y
Pb1 O1 . 2.451(7) y
Pb1 S1 . 2.714(2) y
Pb1 O1 2_746 2.719(7) y
Pb1 S1 2_646 3.091(3) y
Pb1 S1 2_656 3.465(3) y
S1 Pb1 2_656 3.091(3) ?
S1 C1 . 1.858(9) ?
O1 C3 . 1.297(11) ?
O1 Pb1 2_756 2.719(7) ?
O2 C3 . 1.233(11) ?
N1 C2 . 1.504(11) ?
N1 H1A . 0.9200 ?
N1 H1B . 0.9200 ?
C1 C4 . 1.507(15) ?
C1 C5 . 1.528(16) ?
C1 C2 . 1.564(11) ?
C2 C3 . 1.535(12) ?
C2 H2 . 1.0000 ?
C4 H4A . 0.9800 ?
C4 H4B . 0.9800 ?
C4 H4C . 0.9800 ?
C5 H5A . 0.9800 ?
C5 H5B . 0.9800 ?
C5 H5C . 0.9800 ?

loop_
_geom_hbond_atom_site_label_D
_geom_hbond_atom_site_label_H
_geom_hbond_atom_site_label_A
_geom_hbond_site_symmetry_A
_geom_hbond_distance_DH
_geom_hbond_distance_HA
_geom_hbond_distance_DA
_geom_hbond_angle_DHA
N1 H1B S1 1_655 0.92 2.59 3.453(8) 156
N1 H1A O2 1_545 0.92 2.24 3.070(10) 150

loop_
_geom_torsion_atom_site_label_1
_geom_torsion_atom_site_label_2
_geom_torsion_atom_site_label_3
_geom_torsion_atom_site_label_4
_geom_torsion_site_symmetry_1
_geom_torsion_site_symmetry_4
_geom_torsion
N1 Pb1 S1 C1 . . 17.3(4)
O1 Pb1 S1 C1 . . -48.4(4)
O1 Pb1 S1 C1 2_746 . 40.8(4)
S1 Pb1 S1 C1 2_646 . 109.5(3)
N1 Pb1 S1 Pb1 . 2_656 128.8(2)
O1 Pb1 S1 Pb1 . 2_656 63.19(17)
O1 Pb1 S1 Pb1 2_746 2_656 152.4(2)
S1 Pb1 S1 Pb1 2_646 2_656 -138.97(9)
N1 Pb1 O1 C3 . . -36.8(6)
S1 Pb1 O1 C3 . . 38.0(6)
O1 Pb1 O1 C3 2_746 . -103.4(5)
S1 Pb1 O1 C3 2_646 . -39.7(8)
N1 Pb1 O1 Pb1 . 2_756 106.1(4)
S1 Pb1 O1 Pb1 . 2_756 -179.1(3)
O1 Pb1 O1 Pb1 2_746 2_756 39.6(3)
S1 Pb1 O1 Pb1 2_646 2_756 103.2(4)
O1 Pb1 N1 C2 . . 45.4(5)
S1 Pb1 N1 C2 . . -45.8(5)
O1 Pb1 N1 C2 2_746 . 149.5(5)
S1 Pb1 N1 C2 2_646 . -135.8(5)
Pb1 S1 C1 C4 . . 134.7(7)
Pb1 S1 C1 C4 2_656 . 32.8(7)
Pb1 S1 C1 C5 . . -107.5(6)
Pb1 S1 C1 C5 2_656 . 150.6(6)
Pb1 S1 C1 C2 . . 10.8(6)
Pb1 S1 C1 C2 2_656 . -91.1(6)
Pb1 N1 C2 C3 . . -53.8(7)
Pb1 N1 C2 C1 . . 71.9(7)
C4 C1 C2 N1 . . -177.1(8)
C5 C1 C2 N1 . . 63.5(10)
S1 C1 C2 N1 . . -54.0(8)
C4 C1 C2 C3 . . -54.5(10)
C5 C1 C2 C3 . . -173.9(8)
S1 C1 C2 C3 . . 68.6(8)
Pb1 O1 C3 O2 . . -161.7(7)
Pb1 O1 C3 O2 2_756 . 47.6(10)
Pb1 O1 C3 C2 . . 18.9(9)
Pb1 O1 C3 C2 2_756 . -131.8(6)
N1 C2 C3 O2 . . -154.8(8)
C1 C2 C3 O2 . . 81.3(10)
N1 C2 C3 O1 . . 24.6(9)
C1 C2 C3 O1 . . -99.3(8)
